data_4037712
loop_
_publ_author_name
'Zi, Quan-Xing'
'Yang, Chang-Long'
'Li, Kun'
'Luo, Qin'
'Lin, Jun'
'Yan, Sheng-Jiao'

_publ_section_title
;
 Multicomponent cascade reaction by metal-free aerobic oxidation for
 synthesis of highly functionalized 2-amino-4-cumarinyl-5-arylpyrroles.
;
_journal_name_full 'The Journal of organic chemistry'
_journal_paper_doi 10.1021/acs.joc.9b02063
_journal_year 2019
_chemical_formula_moiety 'C29 H19 Cl F2 N2 O5'
_chemical_formula_sum 'C29 H19 Cl F2 N2 O5'
_chemical_formula_weight 548.91
_space_group_crystal_system orthorhombic
_space_group_IT_number 19
_space_group_name_Hall 'P 2ac 2ab'
_space_group_name_H-M_alt 'P 21 21 21'
_atom_sites_solution_hydrogens geom
_atom_sites_solution_primary dual
_audit_creation_date 2018-08-13
_audit_creation_method
;
Olex2 1.2
(compiled 2018.05.29 svn.r3508 for OlexSys, GUI svn.r5506)
;
_cell_angle_alpha 90
_cell_angle_beta 90
_cell_angle_gamma 90
_cell_formula_units_Z 4
_cell_length_a 8.589(2)
_cell_length_b 15.353(4)
_cell_length_c 22.146(6)
_cell_measurement_reflns_used 2733
_cell_measurement_temperature 296(2)
_cell_measurement_theta_max 19.88
_cell_measurement_theta_min 2.72
_cell_volume 2920.3(13)
_computing_cell_refinement 'SAINT v8.34A (Bruker, 2013)'
_computing_data_reduction 'SAINT v8.34A (Bruker, 2013)'
_computing_molecular_graphics 'Olex2 (Dolomanov et al., 2009)'
_computing_publication_material 'Olex2 (Dolomanov et al., 2009)'
_computing_structure_refinement 'ShelXL (Sheldrick, 2015)'
_computing_structure_solution 'ShelXT (Sheldrick, 2015)'
_diffrn_ambient_temperature 296.15
_diffrn_measured_fraction_theta_full 0.999
_diffrn_measured_fraction_theta_max 0.982
_diffrn_measurement_device_type 'CCD area detector'
_diffrn_measurement_method 'phi and omega scans'
_diffrn_radiation_monochromator graphite
_diffrn_radiation_type MoK\a
_diffrn_radiation_wavelength 0.71073
_diffrn_reflns_av_R_equivalents 0.0512
_diffrn_reflns_av_unetI/netI 0.0748
_diffrn_reflns_Laue_measured_fraction_full 0.999
_diffrn_reflns_Laue_measured_fraction_max 0.982
_diffrn_reflns_limit_h_max 10
_diffrn_reflns_limit_h_min -11
_diffrn_reflns_limit_k_max 19
_diffrn_reflns_limit_k_min -20
_diffrn_reflns_limit_l_max 27
_diffrn_reflns_limit_l_min -26
_diffrn_reflns_number 17815
_diffrn_reflns_point_group_measured_fraction_full 0.996
_diffrn_reflns_point_group_measured_fraction_max 0.969
_diffrn_reflns_theta_full 25.242
_diffrn_reflns_theta_max 27.693
_diffrn_reflns_theta_min 1.614
_exptl_absorpt_coefficient_mu 0.182
_exptl_absorpt_correction_T_max 0.7456
_exptl_absorpt_correction_T_min 0.7099
_exptl_absorpt_correction_type multi-scan
_exptl_absorpt_process_details
;
SADABS-2014/3 (Bruker,2014/3) was used for absorption correction.
wR2(int) was 0.0613 before and 0.0435 after correction.
The Ratio of minimum to maximum transmission is 0.9521.
The \l/2 correction factor is 0.00150.
;
_exptl_crystal_colour colourless
_exptl_crystal_colour_primary colourless
_exptl_crystal_density_diffrn 1.248
_exptl_crystal_description block
_exptl_crystal_F_000 1128
_exptl_crystal_size_max 0.24
_exptl_crystal_size_mid 0.22
_exptl_crystal_size_min 0.20
_refine_diff_density_max 1.685
_refine_diff_density_min -0.423
_refine_diff_density_rms 0.189
_refine_ls_abs_structure_details
;
 Refined as an inversion twin.
;
_refine_ls_abs_structure_Flack -0.1(3)
_refine_ls_extinction_method none
_refine_ls_goodness_of_fit_ref 1.587
_refine_ls_hydrogen_treatment constr
_refine_ls_matrix_type full
_refine_ls_number_parameters 364
_refine_ls_number_reflns 6611
_refine_ls_number_restraints 0
_refine_ls_restrained_S_all 1.587
_refine_ls_R_factor_all 0.1850
_refine_ls_R_factor_gt 0.1082
_refine_ls_shift/su_max 0.016
_refine_ls_shift/su_mean 0.001
_refine_ls_structure_factor_coef Fsqd
_refine_ls_weighting_details 'w=1/[\s^2^(Fo^2^)+(0.1000P)^2^] where P=(Fo^2^+2Fc^2^)/3'
_refine_ls_weighting_scheme calc
_refine_ls_wR_factor_gt 0.2631
_refine_ls_wR_factor_ref 0.2952
_reflns_Friedel_coverage 0.752
_reflns_Friedel_fraction_full 0.993
_reflns_Friedel_fraction_max 0.951
_reflns_number_gt 3504
_reflns_number_total 6611
_reflns_threshold_expression 'I > 2\s(I)'
_cod_data_source_file jo9b02063_si_004.cif
_cod_data_source_block ysj16
_cod_depositor_comments
;
The following automatic conversions were performed:

data item '_exptl_absorpt_correction_type' value ' multi-scan' was
changed to 'multi-scan' in accordance with the
/home/data/users/saulius/crontab/automatic-downloads/rss-feeds/ACS/lib/dictionaries/cif_core.dic
dictionary named 'cif_core.dic' version 2.4.2 last updated on
2011-04-26.

Automatic conversion script
Id: cif_fix_values 7556 2019-12-06 15:28:31Z antanas 
;
_cod_database_code 4037712
_shelx_shelxl_version_number 2018/3
_shelx_space_group_comment
;
The symmetry employed for this shelxl refinement is uniquely defined
by the following loop, which should always be used as a source of
symmetry information in preference to the above space-group names.
They are only intended as comments.
;
_olex2_refinement_description
;
1. Twinned data refinement
 Scales: 1.1(3)
 -0.1(3)
2. Fixed Uiso
 At 1.2 times of:
  All C(H) groups, All C(H,H) groups, All N(H) groups
 At 1.5 times of:
  All O(H) groups
3. Others
 Sof(H11)=Sof(F1A)=1-FVAR(1)
 Sof(F1)=Sof(H13)=FVAR(1)
4.a Secondary CH2 refined with riding coordinates:
 C25(H25A,H25B), C26(H26A,H26B), C27(H27A,H27B)
4.b Aromatic/amide H refined with riding coordinates:
 N2(H2A), C2(H2B), C3(H3), C10(H10), C11(H11), C13(H13), C14(H14), C21(H21),
 C22(H22), C23(H23), C24(H24), C28(H28), C29(H29)
4.c Idealised tetrahedral OH refined as rotating group:
 O2(H2)
;
_olex2_submission_special_instructions 'No special instructions were received'

loop_
_space_group_symop_operation_xyz
'x, y, z'
'-x+1/2, -y, z+1/2'
'-x, y+1/2, -z+1/2'
'x+1/2, -y+1/2, -z'

loop_
_atom_site_label
_atom_site_type_symbol
_atom_site_fract_x
_atom_site_fract_y
_atom_site_fract_z
_atom_site_U_iso_or_equiv
_atom_site_adp_type
_atom_site_occupancy
_atom_site_site_symmetry_order
_atom_site_calc_flag
_atom_site_refinement_flags_posn
_atom_site_refinement_flags_occupancy
_atom_site_disorder_assembly
_atom_site_disorder_group
Cl1 Cl 0.0852(4) 0.4310(2) 0.64471(13) 0.0864(10) Uani 1 1 d . . . .
F1 F 1.0888(14) 0.6918(12) 0.3401(7) 0.085(8) Uani 0.37(2) 1 d . P A 1
F2 F 1.1295(7) 0.6257(6) 0.2321(4) 0.121(3) Uani 1 1 d . . . .
O1 O 0.4665(11) 0.7649(4) 0.5194(3) 0.083(2) Uani 1 1 d . . . .
O2 O 0.4306(6) 0.5677(4) 0.3069(2) 0.0512(14) Uani 1 1 d . . . .
H2 H 0.451667 0.516078 0.311846 0.077 Uiso 1 1 calc GR . . .
O3 O 0.7587(8) 0.4669(4) 0.5153(3) 0.0649(17) Uani 1 1 d . . . .
O4 O 0.5505(9) 0.4305(3) 0.3519(3) 0.0689(19) Uani 1 1 d . . . .
O5 O 0.6912(7) 0.6007(5) 0.5186(3) 0.0716(19) Uani 1 1 d . . . .
N1 N 0.4787(8) 0.7088(4) 0.3339(3) 0.0436(16) Uani 1 1 d . . . .
N2 N 0.3719(9) 0.8160(5) 0.3948(3) 0.061(2) Uani 1 1 d . . . .
H2A H 0.351093 0.833446 0.430778 0.073 Uiso 1 1 calc R . . .
C1 C 0.1892(10) 0.5052(7) 0.6016(4) 0.059(2) Uani 1 1 d . . . .
C2 C 0.2904(12) 0.5599(7) 0.6298(4) 0.062(3) Uani 1 1 d . . . .
H2B H 0.303536 0.556421 0.671405 0.075 Uiso 1 1 calc R . . .
C3 C 0.3747(11) 0.6212(6) 0.5966(4) 0.057(2) Uani 1 1 d . . . .
H3 H 0.443532 0.658880 0.615737 0.068 Uiso 1 1 calc R . . .
C4 C 0.3536(9) 0.6250(6) 0.5336(3) 0.046(2) Uani 1 1 d . . . .
C5 C 0.4355(11) 0.6921(6) 0.4987(4) 0.056(2) Uani 1 1 d . . . .
C6 C 0.4732(10) 0.6743(5) 0.4344(3) 0.0461(19) Uani 1 1 d . . . .
C7 C 0.4395(10) 0.7386(5) 0.3879(4) 0.046(2) Uani 1 1 d . . . .
C8 C 0.5400(9) 0.6195(5) 0.3379(3) 0.0413(18) Uani 1 1 d . . . .
C9 C 0.6983(9) 0.6169(5) 0.3116(3) 0.0428(19) Uani 1 1 d . . . .
C10 C 0.8249(10) 0.6528(6) 0.3413(4) 0.056(2) Uani 1 1 d . . . .
H10 H 0.811889 0.676692 0.379510 0.067 Uiso 1 1 calc R . . .
C11 C 0.9685(12) 0.6534(7) 0.3150(5) 0.072(3) Uani 1 1 d . . . .
H11 H 1.053673 0.674384 0.336412 0.086 Uiso 0.63(2) 1 calc R P A 2
C12 C 0.9882(12) 0.6237(7) 0.2577(5) 0.073(3) Uani 1 1 d . . . .
C13 C 0.8678(11) 0.5880(8) 0.2279(4) 0.070(3) Uani 1 1 d . . . .
H13 H 0.882774 0.566807 0.188969 0.084 Uiso 0.37(2) 1 calc R P A 1
C14 C 0.7237(10) 0.5824(6) 0.2537(4) 0.055(2) Uani 1 1 d . . . .
H14 H 0.642510 0.555717 0.232982 0.066 Uiso 1 1 calc R . . .
C15 C 0.5372(9) 0.6028(5) 0.4069(3) 0.0425(18) Uani 1 1 d . . . .
C16 C 0.6068(9) 0.5272(5) 0.4323(4) 0.0447(19) Uani 1 1 d . . . .
C17 C 0.6818(10) 0.5351(6) 0.4902(4) 0.053(2) Uani 1 1 d . . . .
C18 C 0.7710(11) 0.3878(6) 0.4848(4) 0.059(2) Uani 1 1 d . . . .
C19 C 0.7056(11) 0.3750(6) 0.4309(4) 0.059(2) Uani 1 1 d . . . .
C20 C 0.6159(11) 0.4438(5) 0.4003(4) 0.055(2) Uani 1 1 d . . . .
C21 C 0.7243(13) 0.2958(6) 0.4029(5) 0.074(3) Uani 1 1 d . . . .
H21 H 0.678261 0.286976 0.365353 0.089 Uiso 1 1 calc R . . .
C22 C 0.8076(17) 0.2303(9) 0.4280(6) 0.104(4) Uani 1 1 d . . . .
H22 H 0.822095 0.177710 0.407897 0.125 Uiso 1 1 calc R . . .
C23 C 0.8716(19) 0.2448(10) 0.4859(8) 0.124(6) Uani 1 1 d . . . .
H23 H 0.924418 0.200086 0.505422 0.148 Uiso 1 1 calc R . . .
C24 C 0.8560(16) 0.3267(8) 0.5144(6) 0.094(4) Uani 1 1 d . . . .
H24 H 0.901814 0.338180 0.551598 0.112 Uiso 1 1 calc R . . .
C25 C 0.4429(10) 0.7526(6) 0.2780(4) 0.051(2) Uani 1 1 d . . . .
H25A H 0.529489 0.747155 0.250127 0.061 Uiso 1 1 calc R . . .
H25B H 0.351681 0.726551 0.259488 0.061 Uiso 1 1 calc R . . .
C26 C 0.415(2) 0.8402(9) 0.2906(6) 0.125(6) Uani 1 1 d . . . .
H26A H 0.357423 0.863222 0.256438 0.150 Uiso 1 1 calc R . . .
H26B H 0.515482 0.868868 0.290383 0.150 Uiso 1 1 calc R . . .
C27 C 0.3325(13) 0.8710(6) 0.3458(4) 0.070(3) Uani 1 1 d . . . .
H27A H 0.362866 0.930461 0.354780 0.084 Uiso 1 1 calc R . . .
H27B H 0.220914 0.869812 0.339207 0.084 Uiso 1 1 calc R . . .
C28 C 0.2554(12) 0.5656(7) 0.5068(4) 0.065(3) Uani 1 1 d . . . .
H28 H 0.245318 0.565336 0.465009 0.078 Uiso 1 1 calc R . . .
C29 C 0.1704(12) 0.5058(7) 0.5411(4) 0.066(3) Uani 1 1 d . . . .
H29 H 0.102216 0.467111 0.522611 0.079 Uiso 1 1 calc R . . .
F1A F 0.8940(15) 0.5601(11) 0.1746(5) 0.139(7) Uani 0.63(2) 1 d . P A 2

loop_
_atom_site_aniso_label
_atom_site_aniso_U_11
_atom_site_aniso_U_22
_atom_site_aniso_U_33
_atom_site_aniso_U_23
_atom_site_aniso_U_13
_atom_site_aniso_U_12
Cl1 0.0904(19) 0.0963(19) 0.0723(17) 0.0228(15) 0.0324(14) -0.0010(17)
F1 0.025(7) 0.149(16) 0.081(11) -0.060(10) 0.006(6) -0.033(8)
F2 0.055(3) 0.189(8) 0.120(6) -0.035(6) 0.031(4) -0.007(5)
O1 0.147(7) 0.057(4) 0.046(4) -0.020(3) 0.018(4) -0.016(5)
O2 0.046(3) 0.060(3) 0.048(3) -0.010(3) -0.005(2) -0.008(3)
O3 0.073(4) 0.067(4) 0.055(4) 0.004(3) -0.021(3) -0.004(4)
O4 0.109(5) 0.046(3) 0.052(4) -0.009(3) -0.023(4) -0.003(4)
O5 0.056(4) 0.089(5) 0.070(4) -0.026(4) -0.020(3) 0.007(4)
N1 0.048(4) 0.046(4) 0.037(4) -0.002(3) 0.003(3) 0.004(3)
N2 0.080(5) 0.059(5) 0.044(4) -0.003(4) 0.018(4) 0.007(4)
C1 0.048(5) 0.080(6) 0.050(6) 0.011(5) 0.015(4) 0.011(5)
C2 0.075(6) 0.080(6) 0.032(5) 0.007(5) 0.010(4) 0.007(6)
C3 0.069(6) 0.067(5) 0.036(5) -0.007(4) -0.001(4) 0.007(5)
C4 0.045(4) 0.056(5) 0.036(4) -0.008(4) 0.003(3) 0.001(4)
C5 0.067(6) 0.063(6) 0.037(5) -0.003(4) 0.007(4) -0.003(5)
C6 0.060(5) 0.045(4) 0.033(4) -0.004(3) 0.011(4) 0.000(4)
C7 0.050(5) 0.047(5) 0.042(5) -0.012(4) 0.012(4) -0.008(4)
C8 0.048(4) 0.043(4) 0.033(4) -0.011(3) -0.004(3) 0.000(4)
C9 0.047(4) 0.039(4) 0.043(5) -0.010(4) 0.003(3) -0.006(4)
C10 0.052(5) 0.069(6) 0.047(5) -0.016(4) 0.002(4) -0.013(5)
C11 0.048(5) 0.075(6) 0.092(8) -0.014(6) -0.007(5) -0.010(6)
C12 0.050(5) 0.090(7) 0.080(7) -0.018(6) 0.026(5) -0.013(6)
C13 0.058(6) 0.109(8) 0.042(5) -0.017(5) 0.014(4) 0.001(6)
C14 0.046(5) 0.072(6) 0.048(5) -0.010(4) 0.000(4) -0.005(5)
C15 0.048(4) 0.043(4) 0.037(4) 0.001(3) 0.002(3) -0.016(4)
C16 0.040(4) 0.051(5) 0.044(4) -0.005(4) -0.001(4) 0.003(4)
C17 0.047(5) 0.056(5) 0.054(5) -0.018(5) -0.003(4) -0.009(4)
C18 0.051(5) 0.058(6) 0.068(6) 0.019(5) -0.011(5) -0.009(5)
C19 0.063(6) 0.049(5) 0.065(6) -0.003(5) -0.004(5) -0.004(5)
C20 0.067(6) 0.052(5) 0.045(5) -0.003(4) -0.004(4) -0.011(5)
C21 0.084(7) 0.046(5) 0.093(7) -0.001(5) -0.025(6) 0.008(6)
C22 0.121(11) 0.082(9) 0.110(10) -0.020(7) -0.035(9) 0.001(8)
C23 0.117(11) 0.081(9) 0.173(16) 0.038(10) -0.044(11) 0.017(9)
C24 0.102(9) 0.072(7) 0.107(9) 0.012(7) -0.029(8) -0.016(7)
C25 0.049(5) 0.061(5) 0.042(5) 0.008(4) 0.004(4) 0.006(5)
C26 0.191(17) 0.113(11) 0.072(8) 0.015(7) 0.021(9) 0.052(12)
C27 0.092(7) 0.056(5) 0.063(6) 0.006(5) 0.012(6) 0.012(5)
C28 0.064(6) 0.094(7) 0.036(5) 0.015(5) 0.004(4) -0.004(6)
C29 0.065(6) 0.081(7) 0.050(6) 0.006(5) 0.009(5) -0.025(6)
F1A 0.105(9) 0.224(16) 0.088(9) -0.057(9) 0.027(6) 0.048(10)

loop_
_atom_type_symbol
_atom_type_description
_atom_type_scat_dispersion_real
_atom_type_scat_dispersion_imag
_atom_type_scat_source
C C 0.0030 0.0020 'International Tables Vol C Tables 4.2.6.8 and 6.1.1.4'
H H 0.0000 0.0000 'International Tables Vol C Tables 4.2.6.8 and 6.1.1.4'
Cl Cl 0.1480 0.1590 'International Tables Vol C Tables 4.2.6.8 and 6.1.1.4'
F F 0.0170 0.0100 'International Tables Vol C Tables 4.2.6.8 and 6.1.1.4'
N N 0.0060 0.0030 'International Tables Vol C Tables 4.2.6.8 and 6.1.1.4'
O O 0.0110 0.0060 'International Tables Vol C Tables 4.2.6.8 and 6.1.1.4'

loop_
_geom_angle_atom_site_label_1
_geom_angle_atom_site_label_2
_geom_angle_atom_site_label_3
_geom_angle
C17 O3 C18 120.7(7)
C7 N1 C8 111.0(6)
C7 N1 C25 124.1(7)
C25 N1 C8 124.3(6)
C7 N2 C27 123.3(7)
C2 C1 Cl1 118.8(7)
C29 C1 Cl1 119.3(8)
C29 C1 C2 121.9(9)
C1 C2 C3 120.4(8)
C2 C3 C4 118.9(8)
C3 C4 C5 119.3(8)
C28 C4 C3 118.6(8)
C28 C4 C5 122.2(7)
O1 C5 C4 122.8(7)
O1 C5 C6 118.4(8)
C4 C5 C6 118.6(7)
C7 C6 C5 120.6(7)
C15 C6 C5 131.5(7)
C15 C6 C7 107.9(6)
N1 C7 N2 121.5(8)
N1 C7 C6 110.8(7)
N2 C7 C6 127.7(7)
O2 C8 N1 104.9(6)
O2 C8 C9 113.9(6)
O2 C8 C15 112.1(6)
N1 C8 C9 109.3(6)
N1 C8 C15 102.0(6)
C9 C8 C15 113.5(6)
C10 C9 C8 121.6(7)
C10 C9 C14 117.5(7)
C14 C9 C8 120.8(7)
C11 C10 C9 120.7(8)
F1 C11 C10 122.3(11)
F1 C11 C12 116.6(11)
C12 C11 C10 120.6(9)
F2 C12 C11 120.0(10)
F2 C12 C13 119.9(9)
C13 C12 C11 120.0(9)
C12 C13 C14 121.2(9)
F1A C13 C12 117.1(10)
F1A C13 C14 121.7(11)
C13 C14 C9 120.0(8)
C6 C15 C8 108.2(6)
C6 C15 C16 130.2(7)
C16 C15 C8 121.3(7)
C15 C16 C17 118.2(7)
C15 C16 C20 122.9(7)
C17 C16 C20 118.8(8)
O3 C17 C16 121.2(7)
O5 C17 O3 113.8(8)
O5 C17 C16 124.9(9)
C19 C18 O3 122.0(8)
C19 C18 C24 123.8(10)
C24 C18 O3 114.2(9)
C18 C19 C20 121.7(8)
C18 C19 C21 119.1(9)
C21 C19 C20 119.2(9)
O4 C20 C16 123.0(8)
O4 C20 C19 121.4(8)
C16 C20 C19 115.6(8)
C22 C21 C19 122.2(10)
C21 C22 C23 117.4(12)
C22 C23 C24 120.6(12)
C18 C24 C23 116.8(12)
C26 C25 N1 108.3(8)
C25 C26 C27 123.6(11)
N2 C27 C26 109.0(9)
C4 C28 C29 121.4(8)
C1 C29 C28 118.8(9)

loop_
_geom_bond_atom_site_label_1
_geom_bond_atom_site_label_2
_geom_bond_distance
Cl1 C1 1.734(10)
F1 C11 1.313(15)
F2 C12 1.340(11)
O1 C5 1.237(10)
O2 C8 1.409(9)
O3 C17 1.358(11)
O3 C18 1.393(11)
O4 C20 1.227(10)
O5 C17 1.190(10)
N1 C7 1.324(10)
N1 C8 1.472(10)
N1 C25 1.442(10)
N2 C7 1.331(11)
N2 C27 1.416(12)
C1 C2 1.359(13)
C1 C29 1.349(13)
C2 C3 1.397(13)
C3 C4 1.408(11)
C4 C5 1.468(12)
C4 C28 1.376(12)
C5 C6 1.485(11)
C6 C7 1.456(12)
C6 C15 1.371(11)
C8 C9 1.480(11)
C8 C15 1.549(10)
C9 C10 1.385(11)
C9 C14 1.403(11)
C10 C11 1.364(13)
C11 C12 1.359(14)
C12 C13 1.343(14)
C13 C14 1.366(12)
C13 F1A 1.275(13)
C15 C16 1.423(11)
C16 C17 1.439(12)
C16 C20 1.465(12)
C18 C19 1.335(12)
C18 C24 1.357(14)
C19 C20 1.473(13)
C19 C21 1.374(13)
C21 C22 1.354(16)
C22 C23 1.413(19)
C23 C24 1.41(2)
C25 C26 1.395(15)
C26 C27 1.489(16)
C28 C29 1.398(13)

loop_
_geom_torsion_atom_site_label_1
_geom_torsion_atom_site_label_2
_geom_torsion_atom_site_label_3
_geom_torsion_atom_site_label_4
_geom_torsion
Cl1 C1 C2 C3 -179.2(7)
Cl1 C1 C29 C28 -179.7(8)
F1 C11 C12 F2 7.2(19)
F1 C11 C12 C13 -176.3(14)
F2 C12 C13 C14 177.7(11)
F2 C12 C13 F1A -2.5(19)
O1 C5 C6 C7 -43.5(13)
O1 C5 C6 C15 137.7(10)
O2 C8 C9 C10 -169.9(7)
O2 C8 C9 C14 13.9(11)
O2 C8 C15 C6 -108.8(7)
O2 C8 C15 C16 76.7(9)
O3 C18 C19 C20 -0.1(13)
O3 C18 C19 C21 179.0(9)
O3 C18 C24 C23 179.5(12)
N1 C8 C9 C10 73.1(10)
N1 C8 C9 C14 -103.0(8)
N1 C8 C15 C6 3.0(8)
N1 C8 C15 C16 -171.6(7)
N1 C25 C26 C27 -37.3(19)
C1 C2 C3 C4 -0.3(13)
C2 C1 C29 C28 -1.3(15)
C2 C3 C4 C5 176.9(8)
C2 C3 C4 C28 -2.6(13)
C3 C4 C5 O1 -31.8(14)
C3 C4 C5 C6 152.6(8)
C3 C4 C28 C29 3.8(14)
C4 C5 C6 C7 132.4(9)
C4 C5 C6 C15 -46.4(14)
C4 C28 C29 C1 -1.8(15)
C5 C4 C28 C29 -175.7(9)
C5 C6 C7 N1 -178.4(8)
C5 C6 C7 N2 -1.7(13)
C5 C6 C15 C8 176.7(9)
C5 C6 C15 C16 -9.5(15)
C6 C15 C16 C17 -28.9(13)
C6 C15 C16 C20 155.9(9)
C7 N1 C8 O2 114.5(7)
C7 N1 C8 C9 -123.0(7)
C7 N1 C8 C15 -2.6(8)
C7 N1 C25 C26 20.9(13)
C7 N2 C27 C26 -14.9(15)
C7 C6 C15 C8 -2.3(9)
C7 C6 C15 C16 171.6(8)
C8 N1 C7 N2 -175.6(7)
C8 N1 C7 C6 1.4(9)
C8 N1 C25 C26 -169.4(10)
C8 C9 C10 C11 -176.9(9)
C8 C9 C14 C13 173.8(9)
C8 C15 C16 C17 144.3(7)
C8 C15 C16 C20 -30.9(12)
C9 C8 C15 C6 120.4(7)
C9 C8 C15 C16 -54.1(9)
C9 C10 C11 F1 175.5(13)
C9 C10 C11 C12 4.0(17)
C10 C9 C14 C13 -2.5(13)
C10 C11 C12 F2 179.2(11)
C10 C11 C12 C13 -4.4(18)
C11 C12 C13 C14 1.2(18)
C11 C12 C13 F1A -179.0(12)
C12 C13 C14 C9 2.2(17)
C14 C9 C10 C11 -0.6(14)
C15 C6 C7 N1 0.6(10)
C15 C6 C7 N2 177.4(8)
C15 C8 C9 C10 -40.0(11)
C15 C8 C9 C14 143.9(7)
C15 C16 C17 O3 -176.0(8)
C15 C16 C17 O5 -0.5(13)
C15 C16 C20 O4 -7.6(14)
C15 C16 C20 C19 174.1(7)
C17 O3 C18 C19 -1.6(13)
C17 O3 C18 C24 177.6(9)
C17 C16 C20 O4 177.2(8)
C17 C16 C20 C19 -1.0(12)
C18 O3 C17 O5 -174.0(8)
C18 O3 C17 C16 1.9(12)
C18 C19 C20 O4 -176.9(9)
C18 C19 C20 C16 1.4(13)
C18 C19 C21 C22 -0.2(17)
C19 C18 C24 C23 -1.3(18)
C19 C21 C22 C23 2(2)
C20 C16 C17 O3 -0.6(12)
C20 C16 C17 O5 174.9(9)
C20 C19 C21 C22 178.8(10)
C21 C19 C20 O4 4.1(14)
C21 C19 C20 C16 -177.7(9)
C21 C22 C23 C24 -4(2)
C22 C23 C24 C18 3(2)
C24 C18 C19 C20 -179.2(10)
C24 C18 C19 C21 -0.2(15)
C25 N1 C7 N2 -4.7(12)
C25 N1 C7 C6 172.3(7)
C25 N1 C8 O2 -56.4(9)
C25 N1 C8 C9 66.1(9)
C25 N1 C8 C15 -173.5(7)
C25 C26 C27 N2 35(2)
C27 N2 C7 N1 1.9(14)
C27 N2 C7 C6 -174.6(9)
C28 C4 C5 O1 147.7(10)
C28 C4 C5 C6 -28.0(13)
C29 C1 C2 C3 2.4(15)
F1A C13 C14 C9 -177.6(12)

loop_
_twin_individual_id
_twin_individual_mass_fraction_refined
1 1.1(3)
2 -0.1(3)
